data_1507747
loop_
_publ_author_name
'Sikervar, Vikas'
'Fuchs, Philip L.'

_publ_section_title
;
 Intramolecular Methylation of an Allyl Sulfone via Lithium
 Alkoxyaluminate; Application to the Enantioselective Synthesis of the CD
 Ring of Vitamin D(3).
;
_journal_issue 11
_journal_name_full 'Organic letters'
_journal_page_first 2922
_journal_page_last 2924
_journal_paper_doi 10.1021/ol301144a
_journal_volume 14
_journal_year 2012
_chemical_absolute_configuration ad
_chemical_formula_moiety 'C21 H32 O4 S1 Si1'
_chemical_formula_sum 'C21 H32 O4 S Si'
_chemical_formula_weight 408.64
_space_group_IT_number 4
_symmetry_cell_setting monoclinic
_symmetry_space_group_name_Hall 'P 2yb'
_symmetry_space_group_name_H-M 'P 1 21 1'
_atom_type_scat_source 'International Tables for Crystallography (Vol C)'
_cell_angle_alpha 90.00
_cell_angle_beta 100.3508(12)
_cell_angle_gamma 90.00
_cell_formula_units_Z 4
_cell_length_a 7.53160(10)
_cell_length_b 31.8491(6)
_cell_length_c 9.4105(2)
_cell_measurement_reflns_used 17184
_cell_measurement_temperature 150.00(2)
_cell_measurement_theta_max 27
_cell_measurement_theta_min 1
_cell_volume 2220.61(7)
_computing_cell_refinement 'DENZO/SCALEPACK (Otwinowski & Minor, 1996)'
_computing_data_collection 'Collect (Nonius, 1998)'
_computing_data_reduction 'DENZO/SCALEPACK (Otwinowski & Minor, 1996)'
_computing_molecular_graphics
;
    ORTEP (Johnson, 1976)
    PLATON (Spek, 2003)
;
_computing_publication_material 'SHELX97(Sheldrick, 2008) and local programs'
_computing_structure_refinement 'SHELX97 (Sheldrick, 2008)'
_computing_structure_solution
;
 Direct methods (SIR2004, Burla et al., 2005)
;
_diffrn_ambient_temperature 150.00(2)
_diffrn_measured_fraction_theta_full 0.9860
_diffrn_measured_fraction_theta_max 0.9860
_diffrn_measurement_device_type Nonius_KappaCCD
_diffrn_measurement_method \w
_diffrn_radiation_monochromator 'graphite 002'
_diffrn_radiation_type MO-K\a
_diffrn_radiation_wavelength 0.71073
_diffrn_reflns_av_R_equivalents 0.0740
_diffrn_reflns_av_sigmaI/netI 0.0673
_diffrn_reflns_limit_h_max 9
_diffrn_reflns_limit_h_min -9
_diffrn_reflns_limit_k_max 41
_diffrn_reflns_limit_k_min -41
_diffrn_reflns_limit_l_max 12
_diffrn_reflns_limit_l_min -12
_diffrn_reflns_number 17184
_diffrn_reflns_theta_full 25.0
_diffrn_reflns_theta_max 27.40
_diffrn_reflns_theta_min 0.64
_diffrn_standards_number 0
_exptl_absorpt_coefficient_mu 0.222
_exptl_absorpt_correction_T_max 0.9565
_exptl_absorpt_correction_T_min 0.8360
_exptl_absorpt_correction_type multi-scan
_exptl_absorpt_process_details 'SCALEPACK (Otwinowski & Minor, 1997)'
_exptl_crystal_colour_primary colourless
_exptl_crystal_density_diffrn 1.222
_exptl_crystal_density_method 'not measured'
_exptl_crystal_description plate
_exptl_crystal_F_000 880
_exptl_crystal_size_max 0.60
_exptl_crystal_size_mid 0.50
_exptl_crystal_size_min 0.20
_refine_diff_density_max 0.32
_refine_diff_density_min -0.43
_refine_ls_abs_structure_details 'Flack H. D. (1983), Acta Cryst. A39, 876-881'
_refine_ls_abs_structure_Flack -0.12(6)
_refine_ls_extinction_coef 0.38E-01
_refine_ls_extinction_method 'SHELXL97 (Sheldrick 2008)'
_refine_ls_goodness_of_fit_ref 1.011
_refine_ls_hydrogen_treatment constr
_refine_ls_matrix_type full
_refine_ls_number_parameters 500
_refine_ls_number_reflns 9573
_refine_ls_number_restraints 1
_refine_ls_R_factor_all 0.073
_refine_ls_R_factor_gt 0.052
_refine_ls_shift/su_max 0.001
_refine_ls_structure_factor_coef Fsqd
_refine_ls_weighting_details '1/[\s^2^(Fo^2^)+(0.0800P)^2^+0.0000P] where P=(Fo^2^+2Fc^2^)/3  '
_refine_ls_weighting_scheme calc
_refine_ls_wR_factor_gt 0.124
_refine_ls_wR_factor_ref 0.134
_reflns_Friedel_coverage 0.9431
_reflns_number_gt 7446
_reflns_number_total 9573
_reflns_threshold_expression >2.0\s(I)
_cod_data_source_file ol301144a_si_003.cif
_cod_data_source_block CDSF
_cod_depositor_comments
;
The following automatic conversions were performed:

'_refine_ls_weighting_scheme' value 'calc ' changed to 'calc'
according to /home/saulius/struct/CIF-dictionaries/cif_core.dic
dictionary named 'cif_core.dic' version 2.4.1 from 2010-06-29.

Automatic conversion script
Id: cif_fix_values 1715 2011-07-08 13:25:40Z adriana 

The following automatic conversions were performed:

data name '_iucr_refine_instruction_details' was replaced with
'_iucr_refine_instructions_details' as specified in the replacement
file 'data/replacement-values/replacement_tags.lst'.

Automatic conversion script
Id: cif_correct_tags 9268 2022-04-12 08:56:07Z antanas 
;
_cod_original_cell_volume 2220.60(7)
_cod_original_formula_sum 'C21 H32 O4 S1 Si1'
_cod_database_code 1507747

loop_
_symmetry_equiv_pos_as_xyz
'x, y, z'
'-x, y+1/2, -z'

loop_
_atom_site_label
_atom_site_fract_x
_atom_site_fract_y
_atom_site_fract_z
_atom_site_U_iso_or_equiv
_atom_site_adp_type
_atom_site_occupancy
_atom_site_symmetry_multiplicity
_atom_site_calc_flag
_atom_site_refinement_flags
S15 0.58568(10) 0.87778(2) 0.57636(8) 0.02835(18) Uani 1 1 d .
S25 0.12822(11) 0.94124(2) 0.89473(8) 0.02956(18) Uani 1 1 d .
Si11 0.53144(13) 0.70969(3) 0.30281(10) 0.0358(2) Uani 1 1 d .
Si21 -0.16236(12) 1.07741(3) 1.15783(10) 0.0343(2) Uani 1 1 d .
O11 0.5961(4) 0.72856(7) 0.4666(3) 0.0444(6) Uani 1 1 d .
O16 0.7765(3) 0.85852(8) 0.9208(2) 0.0391(6) Uani 1 1 d .
O21 -0.0969(3) 1.07458(7) 1.0003(2) 0.0389(5) Uani 1 1 d .
O26 0.2772(4) 0.97570(8) 0.5963(2) 0.0444(6) Uani 1 1 d .
O151 0.7417(3) 0.88652(7) 0.5122(2) 0.0347(5) Uani 1 1 d .
O152 0.5282(3) 0.90921(7) 0.6698(2) 0.0364(5) Uani 1 1 d .
O251 0.1731(3) 0.90855(7) 0.8009(2) 0.0348(5) Uani 1 1 d .
O252 -0.0297(3) 0.93546(7) 0.9595(2) 0.0344(5) Uani 1 1 d .
C11 0.5276(5) 0.76322(10) 0.5372(4) 0.0330(7) Uani 1 1 d .
C12 0.4475(5) 0.74716(12) 0.6616(4) 0.0445(9) Uani 1 1 d .
C13 0.3993(5) 0.78286(12) 0.7518(4) 0.0405(8) Uani 1 1 d .
C14 0.4765(4) 0.82042(10) 0.7558(4) 0.0336(7) Uani 1 1 d .
C15 0.6306(4) 0.82972(9) 0.6812(3) 0.0283(7) Uani 1 1 d .
C16 0.8078(4) 0.83824(10) 0.7952(3) 0.0332(7) Uani 1 1 d .
C17 0.8767(5) 0.79345(11) 0.8269(4) 0.0412(8) Uani 1 1 d .
C18 0.8543(5) 0.77309(12) 0.6782(4) 0.0443(9) Uani 1 1 d .
C19 0.6833(4) 0.79361(9) 0.5859(4) 0.0316(7) Uani 1 1 d .
C21 -0.1009(4) 1.03661(10) 0.9171(3) 0.0332(7) Uani 1 1 d .
C22 -0.2385(5) 1.04046(12) 0.7781(4) 0.0435(9) Uani 1 1 d .
C23 -0.2188(5) 1.00626(12) 0.6746(4) 0.0401(8) Uani 1 1 d .
C24 -0.0728(5) 0.98304(11) 0.6796(3) 0.0353(7) Uani 1 1 d .
C25 0.0963(4) 0.98997(10) 0.7913(3) 0.0304(7) Uani 1 1 d .
C26 0.2623(4) 0.99952(10) 0.7199(3) 0.0316(7) Uani 1 1 d .
C27 0.2353(5) 1.04575(11) 0.6808(4) 0.0393(8) Uani 1 1 d .
C28 0.1639(5) 1.06531(11) 0.8081(4) 0.0419(8) Uani 1 1 d .
C29 0.0863(4) 1.02875(10) 0.8880(4) 0.0325(7) Uani 1 1 d .
C111 0.7319(5) 0.71293(11) 0.2114(4) 0.0415(8) Uani 1 1 d .
C112 0.8872(6) 0.68696(16) 0.2948(5) 0.0632(12) Uani 1 1 d .
C113 0.6854(6) 0.69585(15) 0.0552(4) 0.0565(11) Uani 1 1 d .
C114 0.7936(6) 0.75907(14) 0.2054(5) 0.0542(10) Uani 1 1 d .
C115 0.4652(7) 0.65412(13) 0.3225(5) 0.0619(12) Uani 1 1 d .
C116 0.3390(5) 0.74008(14) 0.2004(5) 0.0540(10) Uani 1 1 d .
C151 0.4019(4) 0.86708(9) 0.4362(3) 0.0286(7) Uani 1 1 d .
C152 0.4348(5) 0.85777(9) 0.2989(3) 0.0320(7) Uani 1 1 d .
C153 0.2890(5) 0.85130(10) 0.1873(4) 0.0380(8) Uani 1 1 d .
C154 0.1156(5) 0.85271(11) 0.2152(4) 0.0422(9) Uani 1 1 d .
C155 0.0841(5) 0.86203(12) 0.3512(4) 0.0427(8) Uani 1 1 d .
C156 0.2273(4) 0.86941(10) 0.4640(4) 0.0344(8) Uani 1 1 d .
C211 -0.0860(5) 1.13053(11) 1.2309(4) 0.0431(9) Uani 1 1 d .
C212 0.1205(6) 1.13246(13) 1.2624(5) 0.0629(12) Uani 1 1 d .
C213 -0.1566(6) 1.16508(11) 1.1205(5) 0.0551(11) Uani 1 1 d .
C214 -0.1601(8) 1.13866(15) 1.3692(5) 0.0695(14) Uani 1 1 d .
C215 -0.4114(5) 1.07210(14) 1.1320(5) 0.0541(10) Uani 1 1 d .
C216 -0.0555(5) 1.03520(11) 1.2806(4) 0.0432(8) Uani 1 1 d .
C246 0.2808(5) 0.96173(10) 1.1697(4) 0.0329(7) Uani 1 1 d .
C251 0.3130(4) 0.94833(9) 1.0361(3) 0.0298(7) Uani 1 1 d .
C252 0.4879(4) 0.93893(10) 1.0150(3) 0.0314(7) Uani 1 1 d .
C253 0.6294(5) 0.94318(11) 1.1301(4) 0.0370(7) Uani 1 1 d .
C254 0.5988(5) 0.95702(10) 1.2633(4) 0.0369(8) Uani 1 1 d .
C255 0.4256(5) 0.96643(10) 1.2835(4) 0.0347(7) Uani 1 1 d .
H11 0.4317 0.7778 0.4671 0.040 Uiso 1 1 calc R
H13 0.3091 0.7783 0.8089 0.049 Uiso 1 1 calc R
H14 0.4317 0.8423 0.8084 0.040 Uiso 1 1 calc R
H16 0.8287 0.8819 0.9284 0.059 Uiso 1 1 calc R
H19 0.7188 0.8063 0.4979 0.038 Uiso 1 1 calc R
H21 -0.1364 1.0127 0.9751 0.040 Uiso 1 1 calc R
H23 -0.3185 1.0007 0.5996 0.048 Uiso 1 1 calc R
H24 -0.0738 0.9612 0.6107 0.042 Uiso 1 1 calc R
H26 0.3130 0.9514 0.6214 0.067 Uiso 1 1 calc R
H29 0.1687 1.0240 0.9824 0.039 Uiso 1 1 calc R
H11A 0.8471 0.6579 0.3032 0.095 Uiso 1 1 calc R
H11B 0.9249 0.6989 0.3915 0.095 Uiso 1 1 calc R
H11C 0.9892 0.6874 0.2431 0.095 Uiso 1 1 calc R
H11D 0.7935 0.6966 0.0108 0.085 Uiso 1 1 calc R
H11E 0.5909 0.7133 -0.0011 0.085 Uiso 1 1 calc R
H11F 0.6424 0.6668 0.0571 0.085 Uiso 1 1 calc R
H11G 0.8963 0.7606 0.1548 0.081 Uiso 1 1 calc R
H11H 0.8297 0.7699 0.3039 0.081 Uiso 1 1 calc R
H11I 0.6939 0.7760 0.1537 0.081 Uiso 1 1 calc R
H11J 0.5624 0.6394 0.3866 0.093 Uiso 1 1 calc R
H11K 0.4437 0.6405 0.2275 0.093 Uiso 1 1 calc R
H11L 0.3547 0.6531 0.3637 0.093 Uiso 1 1 calc R
H11M 0.2496 0.7452 0.2623 0.081 Uiso 1 1 calc R
H11N 0.2829 0.7241 0.1152 0.081 Uiso 1 1 calc R
H11O 0.3830 0.7670 0.1698 0.081 Uiso 1 1 calc R
H12A 0.5352 0.7285 0.7222 0.053 Uiso 1 1 calc R
H12B 0.3379 0.7305 0.6245 0.053 Uiso 1 1 calc R
H152 0.5550 0.8559 0.2816 0.038 Uiso 1 1 calc R
H153 0.3090 0.8459 0.0922 0.046 Uiso 1 1 calc R
H154 0.0166 0.8472 0.1396 0.051 Uiso 1 1 calc R
H155 -0.0363 0.8634 0.3682 0.051 Uiso 1 1 calc R
H156 0.2061 0.8759 0.5581 0.041 Uiso 1 1 calc R
H16A 0.8959 0.8547 0.7497 0.040 Uiso 1 1 calc R
H17A 1.0049 0.7935 0.8750 0.049 Uiso 1 1 calc R
H17B 0.8043 0.7786 0.8891 0.049 Uiso 1 1 calc R
H18A 0.8377 0.7424 0.6856 0.053 Uiso 1 1 calc R
H18B 0.9619 0.7784 0.6339 0.053 Uiso 1 1 calc R
H21A 0.1593 1.1605 1.2983 0.094 Uiso 1 1 calc R
H21B 0.1669 1.1267 1.1735 0.094 Uiso 1 1 calc R
H21C 0.1674 1.1114 1.3355 0.094 Uiso 1 1 calc R
H21D -0.2889 1.1650 1.1023 0.083 Uiso 1 1 calc R
H21E -0.1135 1.1597 1.0300 0.083 Uiso 1 1 calc R
H21F -0.1125 1.1925 1.1590 0.083 Uiso 1 1 calc R
H21G -0.1222 1.1666 1.4067 0.104 Uiso 1 1 calc R
H21H -0.1135 1.1174 1.4414 0.104 Uiso 1 1 calc R
H21I -0.2922 1.1373 1.3481 0.104 Uiso 1 1 calc R
H21J -0.4682 1.0964 1.0784 0.081 Uiso 1 1 calc R
H21K -0.4487 1.0707 1.2265 0.081 Uiso 1 1 calc R
H21L -0.4488 1.0464 1.0776 0.081 Uiso 1 1 calc R
H21M -0.0939 1.0078 1.2390 0.065 Uiso 1 1 calc R
H21N -0.0924 1.0381 1.3748 0.065 Uiso 1 1 calc R
H21O 0.0761 1.0375 1.2926 0.065 Uiso 1 1 calc R
H22A -0.3616 1.0396 0.8011 0.052 Uiso 1 1 calc R
H22B -0.2231 1.0679 0.7325 0.052 Uiso 1 1 calc R
H246 0.1614 0.9676 1.1833 0.039 Uiso 1 1 calc R
H252 0.5090 0.9298 0.9234 0.038 Uiso 1 1 calc R
H253 0.7487 0.9366 1.1178 0.044 Uiso 1 1 calc R
H254 0.6973 0.9601 1.3412 0.044 Uiso 1 1 calc R
H255 0.4056 0.9761 1.3749 0.042 Uiso 1 1 calc R
H26A 0.3750 0.9962 0.7934 0.038 Uiso 1 1 calc R
H27A 0.1471 1.0492 0.5899 0.047 Uiso 1 1 calc R
H27B 0.3509 1.0589 0.6689 0.047 Uiso 1 1 calc R
H28A 0.0684 1.0861 0.7730 0.050 Uiso 1 1 calc R
H28B 0.2626 1.0797 0.8740 0.050 Uiso 1 1 calc R

loop_
_atom_site_aniso_label
_atom_site_aniso_U_11
_atom_site_aniso_U_22
_atom_site_aniso_U_33
_atom_site_aniso_U_12
_atom_site_aniso_U_13
_atom_site_aniso_U_23
S15 0.0320(4) 0.0268(4) 0.0270(4) -0.0016(3) 0.0071(3) -0.0007(3)
S25 0.0366(4) 0.0257(4) 0.0290(4) -0.0012(3) 0.0128(3) -0.0018(3)
Si11 0.0439(5) 0.0269(4) 0.0380(5) -0.0032(4) 0.0107(4) -0.0055(4)
Si21 0.0390(5) 0.0322(5) 0.0324(5) 0.0052(4) 0.0081(4) -0.0031(4)
O11 0.0647(16) 0.0312(12) 0.0371(13) 0.0072(11) 0.0084(12) -0.0065(10)
O16 0.0457(14) 0.0423(14) 0.0290(12) -0.0065(11) 0.0059(10) -0.0057(10)
O21 0.0567(15) 0.0287(11) 0.0343(12) 0.0044(10) 0.0162(11) -0.0044(10)
O26 0.0633(17) 0.0392(14) 0.0360(14) 0.0088(12) 0.0235(12) 0.0038(11)
O151 0.0361(12) 0.0369(12) 0.0330(12) -0.0063(10) 0.0112(10) 0.0050(10)
O152 0.0436(14) 0.0310(12) 0.0346(12) 0.0023(10) 0.0072(11) -0.0061(10)
O251 0.0416(13) 0.0262(11) 0.0394(13) 0.0005(9) 0.0148(11) -0.0074(10)
O252 0.0353(12) 0.0312(12) 0.0411(13) -0.0018(9) 0.0185(10) -0.0012(10)
C11 0.0412(18) 0.0262(15) 0.0336(17) -0.0022(13) 0.0124(15) -0.0031(13)
C12 0.056(2) 0.0383(19) 0.042(2) -0.0122(16) 0.0165(17) -0.0025(16)
C13 0.046(2) 0.046(2) 0.0325(18) -0.0070(16) 0.0154(16) -0.0003(15)
C14 0.0383(18) 0.0332(16) 0.0298(17) 0.0002(14) 0.0078(14) -0.0012(13)
C15 0.0326(17) 0.0288(16) 0.0239(15) -0.0044(12) 0.0063(13) -0.0022(12)
C16 0.0355(18) 0.0362(17) 0.0274(16) -0.0020(13) 0.0041(14) 0.0013(13)
C17 0.040(2) 0.044(2) 0.0381(19) 0.0073(15) 0.0030(16) 0.0037(15)
C18 0.043(2) 0.0405(19) 0.047(2) 0.0075(15) 0.0016(17) -0.0017(16)
C19 0.0420(19) 0.0262(15) 0.0281(16) 0.0028(13) 0.0099(14) -0.0002(12)
C21 0.0407(18) 0.0315(16) 0.0295(16) 0.0005(14) 0.0119(14) -0.0061(13)
C22 0.0341(18) 0.053(2) 0.043(2) 0.0081(16) 0.0037(15) -0.0089(17)
C23 0.0386(19) 0.0459(19) 0.0343(18) -0.0056(15) 0.0028(15) -0.0079(15)
C24 0.0412(19) 0.0382(17) 0.0271(16) -0.0051(15) 0.0077(14) -0.0062(14)
C25 0.0393(18) 0.0282(15) 0.0236(15) 0.0009(13) 0.0057(13) -0.0013(12)
C26 0.0352(18) 0.0312(16) 0.0295(16) -0.0033(13) 0.0088(14) 0.0014(13)
C27 0.0384(18) 0.0352(18) 0.044(2) -0.0026(14) 0.0066(15) 0.0056(15)
C28 0.046(2) 0.0329(18) 0.047(2) -0.0090(15) 0.0091(17) 0.0025(15)
C29 0.0390(18) 0.0268(15) 0.0309(17) 0.0001(13) 0.0045(14) -0.0010(13)
C111 0.045(2) 0.0411(19) 0.0375(19) 0.0008(16) 0.0048(16) -0.0027(15)
C112 0.052(3) 0.070(3) 0.066(3) 0.014(2) 0.007(2) 0.004(2)
C113 0.066(3) 0.067(3) 0.041(2) -0.005(2) 0.021(2) -0.0092(19)
C114 0.059(3) 0.056(2) 0.051(2) -0.016(2) 0.020(2) 0.0010(19)
C115 0.090(3) 0.038(2) 0.062(3) -0.016(2) 0.024(2) -0.0057(19)
C116 0.043(2) 0.054(2) 0.061(3) 0.0049(18) -0.0022(19) -0.019(2)
C151 0.0333(17) 0.0226(14) 0.0306(16) -0.0020(12) 0.0079(13) -0.0007(12)
C152 0.0426(19) 0.0249(15) 0.0302(16) 0.0014(13) 0.0110(14) 0.0038(12)
C153 0.057(2) 0.0286(16) 0.0278(16) 0.0000(15) 0.0072(16) -0.0027(13)
C154 0.048(2) 0.0349(18) 0.0378(19) -0.0029(15) -0.0071(16) 0.0024(15)
C155 0.0353(18) 0.048(2) 0.043(2) -0.0017(15) 0.0020(16) 0.0033(16)
C156 0.0357(18) 0.0386(18) 0.0289(17) -0.0010(13) 0.0058(14) -0.0010(13)
C211 0.059(2) 0.0322(18) 0.0364(19) 0.0070(16) 0.0048(17) -0.0034(14)
C212 0.060(3) 0.040(2) 0.081(3) -0.0061(18) -0.010(2) -0.003(2)
C213 0.071(3) 0.0292(18) 0.061(3) 0.0079(17) 0.001(2) -0.0005(17)
C214 0.106(4) 0.057(3) 0.047(3) 0.019(2) 0.016(2) -0.017(2)
C215 0.044(2) 0.061(3) 0.057(2) 0.0030(19) 0.0084(18) 0.000(2)
C216 0.049(2) 0.0392(19) 0.041(2) 0.0043(16) 0.0090(17) 0.0021(16)
C246 0.0428(19) 0.0301(16) 0.0312(17) 0.0042(14) 0.0211(15) 0.0015(13)
C251 0.0389(17) 0.0254(15) 0.0284(16) 0.0012(12) 0.0148(14) 0.0047(12)
C252 0.0385(18) 0.0321(16) 0.0255(15) -0.0026(14) 0.0112(13) -0.0009(13)
C253 0.0426(19) 0.0377(17) 0.0341(17) -0.0026(15) 0.0164(15) 0.0043(15)
C254 0.044(2) 0.0342(17) 0.0333(18) -0.0063(14) 0.0088(15) 0.0027(13)
C255 0.051(2) 0.0324(16) 0.0247(16) 0.0009(14) 0.0168(15) 0.0006(13)

loop_
_atom_type_symbol
_atom_type_radius_bond
S 1.02
Si 1.11
O 0.73
C 0.77
H 0.32

loop_
_geom_angle_atom_site_label_1
_geom_angle_atom_site_label_2
_geom_angle_atom_site_label_3
_geom_angle
O151 S15 O152 118.40(14)
O151 S15 C151 108.23(15)
O152 S15 C151 107.89(14)
O151 S15 C15 107.68(14)
O152 S15 C15 107.38(14)
C151 S15 C15 106.70(14)
O252 S25 O251 117.88(14)
O252 S25 C251 107.28(14)
O251 S25 C251 108.36(15)
O252 S25 C25 107.12(14)
O251 S25 C25 108.05(14)
C251 S25 C25 107.76(14)
O11 Si11 C115 107.12(18)
O11 Si11 C116 111.53(16)
C115 Si11 C116 110.4(2)
O11 Si11 C111 106.46(15)
C115 Si11 C111 110.6(2)
C116 Si11 C111 110.56(19)
O21 Si21 C215 109.66(17)
O21 Si21 C216 110.71(15)
C215 Si21 C216 109.29(19)
O21 Si21 C211 104.92(15)
C215 Si21 C211 111.48(19)
C216 Si21 C211 110.73(17)
C11 O11 Si11 130.2(2)
C16 O16 H16 109.50
C21 O21 Si21 123.7(2)
C26 O26 H26 109.50
O11 C11 C12 109.2(3)
O11 C11 C19 107.9(3)
C12 C11 C19 112.2(3)
O11 C11 H11 109.20
C12 C11 H11 109.20
C19 C11 H11 109.20
C11 C12 C13 110.8(3)
C11 C12 H12A 109.50
C13 C12 H12A 109.50
C11 C12 H12B 109.50
C13 C12 H12B 109.50
H12A C12 H12B 108.10
C14 C13 C12 123.3(3)
C14 C13 H13 118.30
C12 C13 H13 118.30
C13 C14 C15 122.7(3)
C13 C14 H14 118.70
C15 C14 H14 118.70
C14 C15 C19 115.2(3)
C14 C15 C16 110.4(3)
C19 C15 C16 104.3(2)
C14 C15 S15 109.8(2)
C19 C15 S15 110.6(2)
C16 C15 S15 106.0(2)
O16 C16 C17 111.6(3)
O16 C16 C15 113.7(3)
C17 C16 C15 100.8(3)
O16 C16 H16A 110.10
C17 C16 H16A 110.10
C15 C16 H16A 110.10
C18 C17 C16 103.9(3)
C18 C17 H17A 111.00
C16 C17 H17A 111.00
C18 C17 H17B 111.00
C16 C17 H17B 111.00
H17A C17 H17B 109.00
C17 C18 C19 106.0(3)
C17 C18 H18A 110.50
C19 C18 H18A 110.50
C17 C18 H18B 110.50
C19 C18 H18B 110.50
H18A C18 H18B 108.70
C11 C19 C15 112.4(3)
C11 C19 C18 114.5(3)
C15 C19 C18 105.1(3)
C11 C19 H19 108.20
C15 C19 H19 108.20
C18 C19 H19 108.20
O21 C21 C29 108.1(2)
O21 C21 C22 110.2(3)
C29 C21 C22 111.9(3)
O21 C21 H21 108.90
C29 C21 H21 108.90
C22 C21 H21 108.90
C23 C22 C21 111.8(3)
C23 C22 H22A 109.20
C21 C22 H22A 109.20
C23 C22 H22B 109.20
C21 C22 H22B 109.20
H22A C22 H22B 107.90
C24 C23 C22 124.6(3)
C24 C23 H23 117.70
C22 C23 H23 117.70
C23 C24 C25 122.3(3)
C23 C24 H24 118.80
C25 C24 H24 118.80
C24 C25 C29 113.7(3)
C24 C25 C26 111.8(3)
C29 C25 C26 103.1(2)
C24 C25 S25 105.1(2)
C29 C25 S25 112.4(2)
C26 C25 S25 111.0(2)
O26 C26 C27 110.3(3)
O26 C26 C25 116.2(3)
C27 C26 C25 102.2(3)
O26 C26 H26A 109.30
C27 C26 H26A 109.30
C25 C26 H26A 109.30
C26 C27 C28 104.7(3)
C26 C27 H27A 110.80
C28 C27 H27A 110.80
C26 C27 H27B 110.80
C28 C27 H27B 110.80
H27A C27 H27B 108.90
C27 C28 C29 106.8(3)
C27 C28 H28A 110.40
C29 C28 H28A 110.40
C27 C28 H28B 110.40
C29 C28 H28B 110.40
H28A C28 H28B 108.60
C21 C29 C25 112.8(3)
C21 C29 C28 114.2(3)
C25 C29 C28 104.6(3)
C21 C29 H29 108.40
C25 C29 H29 108.40
C28 C29 H29 108.40
C112 C111 C114 109.0(3)
C112 C111 C113 108.6(3)
C114 C111 C113 108.5(3)
C112 C111 Si11 109.9(3)
C114 C111 Si11 110.0(3)
C113 C111 Si11 110.7(3)
C111 C112 H11A 109.50
C111 C112 H11B 109.50
H11A C112 H11B 109.50
C111 C112 H11C 109.50
H11A C112 H11C 109.50
H11B C112 H11C 109.50
C111 C113 H11D 109.50
C111 C113 H11E 109.50
H11D C113 H11E 109.50
C111 C113 H11F 109.50
H11D C113 H11F 109.50
H11E C113 H11F 109.50
C111 C114 H11G 109.50
C111 C114 H11H 109.50
H11G C114 H11H 109.50
C111 C114 H11I 109.50
H11G C114 H11I 109.50
H11H C114 H11I 109.50
Si11 C115 H11J 109.50
Si11 C115 H11K 109.50
H11J C115 H11K 109.50
Si11 C115 H11L 109.50
H11J C115 H11L 109.50
H11K C115 H11L 109.50
Si11 C116 H11M 109.50
Si11 C116 H11N 109.50
H11M C116 H11N 109.50
Si11 C116 H11O 109.50
H11M C116 H11O 109.50
H11N C116 H11O 109.50
C156 C151 C152 121.3(3)
C156 C151 S15 119.4(2)
C152 C151 S15 119.2(3)
C151 C152 C153 119.0(3)
C151 C152 H152 120.50
C153 C152 H152 120.50
C154 C153 C152 119.9(3)
C154 C153 H153 120.10
C152 C153 H153 120.10
C155 C154 C153 120.8(3)
C155 C154 H154 119.60
C153 C154 H154 119.60
C154 C155 C156 120.5(3)
C154 C155 H155 119.70
C156 C155 H155 119.70
C151 C156 C155 118.5(3)
C151 C156 H156 120.70
C155 C156 H156 120.70
C214 C211 C212 110.1(4)
C214 C211 C213 108.6(3)
C212 C211 C213 108.5(3)
C214 C211 Si21 109.3(3)
C212 C211 Si21 109.9(2)
C213 C211 Si21 110.5(2)
C211 C212 H21A 109.50
C211 C212 H21B 109.50
H21A C212 H21B 109.50
C211 C212 H21C 109.50
H21A C212 H21C 109.50
H21B C212 H21C 109.50
C211 C213 H21D 109.50
C211 C213 H21E 109.50
H21D C213 H21E 109.50
C211 C213 H21F 109.50
H21D C213 H21F 109.50
H21E C213 H21F 109.50
C211 C214 H21G 109.50
C211 C214 H21H 109.50
H21G C214 H21H 109.50
C211 C214 H21I 109.50
H21G C214 H21I 109.50
H21H C214 H21I 109.50
Si21 C215 H21J 109.50
Si21 C215 H21K 109.50
H21J C215 H21K 109.50
Si21 C215 H21L 109.50
H21J C215 H21L 109.50
H21K C215 H21L 109.50
Si21 C216 H21M 109.50
Si21 C216 H21N 109.50
H21M C216 H21N 109.50
Si21 C216 H21O 109.50
H21M C216 H21O 109.50
H21N C216 H21O 109.50
C251 C246 C255 119.3(3)
C251 C246 H246 120.30
C255 C246 H246 120.30
C246 C251 C252 121.0(3)
C246 C251 S25 118.8(3)
C252 C251 S25 120.2(2)
C253 C252 C251 118.7(3)
C253 C252 H252 120.60
C251 C252 H252 120.60
C252 C253 C254 120.6(3)
C252 C253 H253 119.70
C254 C253 H253 119.70
C255 C254 C253 120.5(3)
C255 C254 H254 119.80
C253 C254 H254 119.80
C254 C255 C246 119.8(3)
C254 C255 H255 120.10
C246 C255 H255 120.10

loop_
_geom_bond_atom_site_label_1
_geom_bond_atom_site_label_2
_geom_bond_distance
S15 O151 1.442(2)
S15 O152 1.449(2)
S15 C151 1.765(3)
S15 C15 1.819(3)
S25 O252 1.442(2)
S25 O251 1.444(2)
S25 C251 1.758(3)
S25 C25 1.825(3)
Si11 O11 1.645(3)
Si11 C115 1.857(4)
Si11 C116 1.862(4)
Si11 C111 1.870(4)
Si21 O21 1.647(2)
Si21 C215 1.855(4)
Si21 C216 1.859(4)
Si21 C211 1.877(4)
O11 C11 1.432(4)
O16 C16 1.404(4)
O16 H16 0.8400
O21 C21 1.438(4)
O26 C26 1.410(4)
O26 H26 0.8400
C11 C12 1.500(5)
C11 C19 1.526(5)
C11 H11 1.0000
C12 C13 1.502(5)
C12 H12A 0.9900
C12 H12B 0.9900
C13 C14 1.328(5)
C13 H13 0.9500
C14 C15 1.490(4)
C14 H14 0.9500
C15 C19 1.553(4)
C15 C16 1.579(4)
C16 C17 1.529(5)
C16 H16A 1.0000
C17 C18 1.523(5)
C17 H17A 0.9900
C17 H17B 0.9900
C18 C19 1.562(5)
C18 H18A 0.9900
C18 H18B 0.9900
C19 H19 1.0000
C21 C29 1.505(5)
C21 C22 1.520(5)
C21 H21 1.0000
C22 C23 1.486(5)
C22 H22A 0.9900
C22 H22B 0.9900
C23 C24 1.319(5)
C23 H23 0.9500
C24 C25 1.515(4)
C24 H24 0.9500
C25 C29 1.544(4)
C25 C26 1.552(5)
C26 C27 1.523(5)
C26 H26A 1.0000
C27 C28 1.531(5)
C27 H27A 0.9900
C27 H27B 0.9900
C28 C29 1.556(4)
C28 H28A 0.9900
C28 H28B 0.9900
C29 H29 1.0000
C111 C112 1.529(5)
C111 C114 1.545(5)
C111 C113 1.547(5)
C112 H11A 0.9800
C112 H11B 0.9800
C112 H11C 0.9800
C113 H11D 0.9800
C113 H11E 0.9800
C113 H11F 0.9800
C114 H11G 0.9800
C114 H11H 0.9800
C114 H11I 0.9800
C115 H11J 0.9800
C115 H11K 0.9800
C115 H11L 0.9800
C116 H11M 0.9800
C116 H11N 0.9800
C116 H11O 0.9800
C151 C156 1.388(5)
C151 C152 1.390(4)
C152 C153 1.392(5)
C152 H152 0.9500
C153 C154 1.379(5)
C153 H153 0.9500
C154 C155 1.375(5)
C154 H154 0.9500
C155 C156 1.390(5)
C155 H155 0.9500
C156 H156 0.9500
C211 C214 1.527(6)
C211 C212 1.531(6)
C211 C213 1.541(5)
C212 H21A 0.9800
C212 H21B 0.9800
C212 H21C 0.9800
C213 H21D 0.9800
C213 H21E 0.9800
C213 H21F 0.9800
C214 H21G 0.9800
C214 H21H 0.9800
C214 H21I 0.9800
C215 H21J 0.9800
C215 H21K 0.9800
C215 H21L 0.9800
C216 H21M 0.9800
C216 H21N 0.9800
C216 H21O 0.9800
C246 C251 1.390(4)
C246 C255 1.392(5)
C246 H246 0.9500
C251 C252 1.399(4)
C252 C253 1.383(5)
C252 H252 0.9500
C253 C254 1.386(5)
C253 H253 0.9500
C254 C255 1.384(5)
C254 H254 0.9500
C255 H255 0.9500

loop_
_geom_hbond_atom_site_label_D
_geom_hbond_atom_site_label_H
_geom_hbond_atom_site_label_A
_geom_hbond_distance_DH
_geom_hbond_distance_HA
_geom_hbond_distance_DA
_geom_hbond_angle_DHA
_geom_hbond_site_symmetry_A
O16 H16 O252 0.839(2) 2.005(2) 2.842(4) 174.98(14) 1_655
O26 H26 O152 0.839(3) 2.092(2) 2.840(4) 148.3(2) .

loop_
_geom_torsion_atom_site_label_1
_geom_torsion_atom_site_label_2
_geom_torsion_atom_site_label_3
_geom_torsion_atom_site_label_4
_geom_torsion
C115 Si11 O11 C11 -120.7(3)
C116 Si11 O11 C11 0.2(3)
C111 Si11 O11 C11 120.9(3)
C215 Si21 O21 C21 -70.8(3)
C216 Si21 O21 C21 49.8(3)
C211 Si21 O21 C21 169.3(2)
Si11 O11 C11 C12 114.7(3)
Si11 O11 C11 C19 -123.1(3)
O11 C11 C12 C13 171.5(3)
C19 C11 C12 C13 52.0(4)
C11 C12 C13 C14 -23.7(5)
C12 C13 C14 C15 -5.7(5)
C13 C14 C15 C19 5.6(4)
C13 C14 C15 C16 -112.2(4)
C13 C14 C15 S15 131.2(3)
O151 S15 C15 C14 177.2(2)
O152 S15 C15 C14 48.7(2)
C151 S15 C15 C14 -66.8(2)
O151 S15 C15 C19 -54.5(2)
O152 S15 C15 C19 177.0(2)
C151 S15 C15 C19 61.5(2)
O151 S15 C15 C16 58.0(2)
O152 S15 C15 C16 -70.5(2)
C151 S15 C15 C16 174.0(2)
C14 C15 C16 O16 -34.3(3)
C19 C15 C16 O16 -158.7(3)
S15 C15 C16 O16 84.5(3)
C14 C15 C16 C17 85.2(3)
C19 C15 C16 C17 -39.1(3)
S15 C15 C16 C17 -156.0(2)
O16 C16 C17 C18 165.3(3)
C15 C16 C17 C18 44.2(3)
C16 C17 C18 C19 -33.0(4)
O11 C11 C19 C15 -172.7(2)
C12 C11 C19 C15 -52.5(4)
O11 C11 C19 C18 -53.0(4)
C12 C11 C19 C18 67.3(4)
C14 C15 C19 C11 23.3(4)
C16 C15 C19 C11 144.5(3)
S15 C15 C19 C11 -101.9(3)
C14 C15 C19 C18 -101.8(3)
C16 C15 C19 C18 19.4(3)
S15 C15 C19 C18 133.0(2)
C17 C18 C19 C11 -116.0(3)
C17 C18 C19 C15 7.8(4)
Si21 O21 C21 C29 -124.1(2)
Si21 O21 C21 C22 113.4(3)
O21 C21 C22 C23 167.3(3)
C29 C21 C22 C23 47.1(4)
C21 C22 C23 C24 -19.1(5)
C22 C23 C24 C25 -2.1(6)
C23 C24 C25 C29 -5.1(5)
C23 C24 C25 C26 -121.3(4)
C23 C24 C25 S25 118.2(3)
O252 S25 C25 C24 -60.4(2)
O251 S25 C25 C24 67.6(2)
C251 S25 C25 C24 -175.5(2)
O252 S25 C25 C29 63.8(3)
O251 S25 C25 C29 -168.3(2)
C251 S25 C25 C29 -51.4(3)
O252 S25 C25 C26 178.7(2)
O251 S25 C25 C26 -53.4(2)
C251 S25 C25 C26 63.5(2)
C24 C25 C26 O26 -40.6(4)
C29 C25 C26 O26 -163.1(3)
S25 C25 C26 O26 76.3(3)
C24 C25 C26 C27 79.6(3)
C29 C25 C26 C27 -42.9(3)
S25 C25 C26 C27 -163.5(2)
O26 C26 C27 C28 163.0(3)
C25 C26 C27 C28 38.8(3)
C26 C27 C28 C29 -20.2(4)
O21 C21 C29 C25 -176.6(2)
C22 C21 C29 C25 -55.2(4)
O21 C21 C29 C28 -57.5(3)
C22 C21 C29 C28 64.0(4)
C24 C25 C29 C21 33.6(4)
C26 C25 C29 C21 154.8(3)
S25 C25 C29 C21 -85.6(3)
C24 C25 C29 C28 -91.0(3)
C26 C25 C29 C28 30.2(3)
S25 C25 C29 C28 149.8(2)
C27 C28 C29 C21 -130.2(3)
C27 C28 C29 C25 -6.5(4)
O11 Si11 C111 C112 60.1(3)
C115 Si11 C111 C112 -56.0(3)
C116 Si11 C111 C112 -178.6(3)
O11 Si11 C111 C114 -60.0(3)
C115 Si11 C111 C114 -176.1(3)
C116 Si11 C111 C114 61.3(3)
O11 Si11 C111 C113 -180.0(3)
C115 Si11 C111 C113 64.0(3)
C116 Si11 C111 C113 -58.7(3)
O151 S15 C151 C156 -161.8(2)
O152 S15 C151 C156 -32.6(3)
C15 S15 C151 C156 82.5(3)
O151 S15 C151 C152 16.2(3)
O152 S15 C151 C152 145.4(2)
C15 S15 C151 C152 -99.4(3)
C156 C151 C152 C153 1.0(4)
S15 C151 C152 C153 -177.0(2)
C151 C152 C153 C154 -2.3(5)
C152 C153 C154 C155 2.5(5)
C153 C154 C155 C156 -1.3(5)
C152 C151 C156 C155 0.2(5)
S15 C151 C156 C155 178.2(3)
C154 C155 C156 C151 -0.1(5)
O21 Si21 C211 C214 173.1(3)
C215 Si21 C211 C214 54.5(3)
C216 Si21 C211 C214 -67.4(3)
O21 Si21 C211 C212 -66.0(3)
C215 Si21 C211 C212 175.4(3)
C216 Si21 C211 C212 53.5(3)
O21 Si21 C211 C213 53.7(3)
C215 Si21 C211 C213 -64.9(3)
C216 Si21 C211 C213 173.2(3)
C255 C246 C251 C252 1.0(4)
C255 C246 C251 S25 178.4(2)
O252 S25 C251 C246 -21.8(3)
O251 S25 C251 C246 -150.1(2)
C25 S25 C251 C246 93.2(3)
O252 S25 C251 C252 155.6(2)
O251 S25 C251 C252 27.4(3)
C25 S25 C251 C252 -89.3(3)
C246 C251 C252 C253 0.1(5)
S25 C251 C252 C253 -177.3(2)
C251 C252 C253 C254 -0.9(5)
C252 C253 C254 C255 0.6(5)
C253 C254 C255 C246 0.4(5)
C251 C246 C255 C254 -1.2(5)

loop_
_cod_related_entry_id
_cod_related_entry_code
_cod_related_entry_database
1 30651918 ChemSpider
